data_7060795
loop_
_publ_author_name
'Yang, Chen'
'Wei, Yu-Heng'
'Xu, Shuang'
'Zhang, Hao-Yu'
'Yang, Yue-Qi'
'Zhang, Bo'
'Fang, Ming'

_publ_section_title
;
 Single molecule magnet behavior and magnetic refrigeration of carbonyl
 oxygen-bridged tetranuclear lanthanide complexes
;
_journal_issue 31
_journal_name_full 'New Journal of Chemistry'
_journal_page_first 14103
_journal_page_last 14110
_journal_paper_doi 10.1039/D1NJ01833G
_journal_volume 45
_journal_year 2021
_chemical_formula_moiety 'C64 H64 Dy4 N12 O16, 4(C H4 O)'
_chemical_formula_sum 'C68 H80 Dy4 N12 O20'
_chemical_formula_weight 2035.44
_space_group_crystal_system monoclinic
_space_group_IT_number 15
_space_group_name_Hall '-C 2yc'
_space_group_name_H-M_alt 'C 1 2/c 1'
_atom_sites_solution_hydrogens geom
_atom_sites_solution_primary iterative
_audit_creation_date 2017-12-06
_audit_creation_method
;
Olex2 1.2
(compiled 2017.08.10 svn.r3458 for OlexSys, GUI svn.r5381)
;
_audit_update_record
;
2018-08-18 deposited with the CCDC.	2021-06-04 downloaded from the CCDC.
;
_cell_angle_alpha 90
_cell_angle_beta 105.2013(11)
_cell_angle_gamma 90
_cell_formula_units_Z 4
_cell_length_a 28.7105(8)
_cell_length_b 8.3984(3)
_cell_length_c 30.9075(12)
_cell_measurement_reflns_used 9880
_cell_measurement_temperature 173(2)
_cell_measurement_theta_max 25.34
_cell_measurement_theta_min 2.53
_cell_volume 7191.7(4)
_computing_cell_refinement 'SAINT v8.37A (Bruker, 2015)'
_computing_data_reduction 'SAINT v8.37A (Bruker, 2015)'
_computing_molecular_graphics 'Olex2 (Dolomanov et al., 2009)'
_computing_publication_material 'Olex2 (Dolomanov et al., 2009)'
_computing_structure_refinement 'XL (Sheldrick, 2008)'
_computing_structure_solution
;
Superflip (Palatinus & Chapuis, 2007;Palatinus & van der Lee, 2008;
Palatinus et al., 2012)
;
_diffrn_ambient_temperature 173.01
_diffrn_measured_fraction_theta_full 0.999
_diffrn_measured_fraction_theta_max 0.999
_diffrn_measurement_device_type 'Bruker APEX-II CCD'
_diffrn_measurement_method '\f and \w scans'
_diffrn_radiation_type MoK\a
_diffrn_radiation_wavelength 0.71073
_diffrn_reflns_av_R_equivalents 0.0746
_diffrn_reflns_av_unetI/netI 0.0353
_diffrn_reflns_Laue_measured_fraction_full 0.999
_diffrn_reflns_Laue_measured_fraction_max 0.999
_diffrn_reflns_limit_h_max 34
_diffrn_reflns_limit_h_min -32
_diffrn_reflns_limit_k_max 9
_diffrn_reflns_limit_k_min -9
_diffrn_reflns_limit_l_max 36
_diffrn_reflns_limit_l_min -36
_diffrn_reflns_number 55145
_diffrn_reflns_point_group_measured_fraction_full 0.999
_diffrn_reflns_point_group_measured_fraction_max 0.999
_diffrn_reflns_theta_full 25.010
_diffrn_reflns_theta_max 25.010
_diffrn_reflns_theta_min 2.534
_diffrn_standards_number 0
_exptl_absorpt_coefficient_mu 4.189
_exptl_absorpt_correction_T_max 0.7452
_exptl_absorpt_correction_T_min 0.6026
_exptl_absorpt_correction_type multi-scan
_exptl_absorpt_process_details
;
SADABS-2016/2 (Bruker,2016/2) was used for absorption correction.
wR2(int) was 0.0875 before and 0.0639 after correction.
The Ratio of minimum to maximum transmission is 0.8086.
The \l/2 correction factor is Not present.
;
_exptl_crystal_colour Yellow
_exptl_crystal_density_diffrn 1.880
_exptl_crystal_description block
_exptl_crystal_F_000 3984
_exptl_crystal_size_max 0.26
_exptl_crystal_size_mid 0.21
_exptl_crystal_size_min 0.11
_refine_diff_density_max 1.887
_refine_diff_density_min -0.936
_refine_diff_density_rms 0.134
_refine_ls_extinction_method none
_refine_ls_goodness_of_fit_ref 1.078
_refine_ls_hydrogen_treatment constr
_refine_ls_matrix_type full
_refine_ls_number_parameters 477
_refine_ls_number_reflns 6321
_refine_ls_number_restraints 6
_refine_ls_restrained_S_all 1.082
_refine_ls_R_factor_all 0.0444
_refine_ls_R_factor_gt 0.0295
_refine_ls_shift/su_max 0.006
_refine_ls_shift/su_mean 0.000
_refine_ls_structure_factor_coef Fsqd
_refine_ls_weighting_details 'w=1/[\s^2^(Fo^2^)+(0.0280P)^2^+30.5520P] where P=(Fo^2^+2Fc^2^)/3'
_refine_ls_weighting_scheme calc
_refine_ls_wR_factor_gt 0.0607
_refine_ls_wR_factor_ref 0.0671
_reflns_Friedel_coverage 0.000
_reflns_number_gt 5234
_reflns_number_total 6321
_reflns_threshold_expression 'I > 2\s(I)'
_cod_data_source_file d1nj01833g2.cif
_cod_data_source_block mo_1201_12_0m
_cod_depositor_comments 'Adding full bibliography for 7060795--7060797.cif.'
_cod_database_code 7060795
_shelx_shelxl_version_number 2016/6
_shelx_space_group_comment
;
The symmetry employed for this shelxl refinement is uniquely defined
by the following loop, which should always be used as a source of
symmetry information in preference to the above space-group names.
They are only intended as comments.
;
_shelx_estimated_absorpt_t_max 0.656
_shelx_estimated_absorpt_t_min 0.409
_exptl_absorpt_special_details block
_olex2_refinement_description
;
1. Fixed Uiso
 At 1.2 times of:
  All C(H) groups, All C(H,H) groups, All N(H) groups
 At 1.5 times of:
  All C(H,H,H) groups, All O(H) groups
2. Uiso/Uaniso restraints and constraints
Uanis(C33) \\sim Ueq: with sigma of 0.01 and sigma for terminal atoms of 0.02
3.a Secondary CH2 refined with riding coordinates:
 C1(H1A,H1B), C16(H16A,H16B)
3.b Aromatic/amide H refined with riding coordinates:
 N5(H5), C28(H28), C8(H8), C10(H10), C27(H27), C25(H25), N2(H2), C20(H20),
 C3(H3), C23(H23), C12(H12), C19(H19), C18(H18), C13(H13), C5(H5A), C4(H4)
3.c Idealised Me refined as rotating group:
 C31(H31A,H31B,H31C), C15(H15A,H15B,H15C), C30(H30A,H30B,H30C), C33(H33A,H33B,
 H33C), C32(H32A,H32B,H32C), C34(H34A,H34B,H34C)
3.d Idealised tetrahedral OH refined as rotating group:
 O10(H10A), O9(H9)
;
_olex2_submission_special_instructions 'No special instructions were received'

loop_
_space_group_symop_operation_xyz
'x, y, z'
'-x, y, -z+1/2'
'x+1/2, y+1/2, z'
'-x+1/2, y+1/2, -z+1/2'
'-x, -y, -z'
'x, -y, z-1/2'
'-x+1/2, -y+1/2, -z'
'x+1/2, -y+1/2, z-1/2'

loop_
_atom_site_label
_atom_site_type_symbol
_atom_site_fract_x
_atom_site_fract_y
_atom_site_fract_z
_atom_site_U_iso_or_equiv
_atom_site_adp_type
_atom_site_occupancy
_atom_site_site_symmetry_order
_atom_site_calc_flag
_atom_site_refinement_flags_posn
_atom_site_refinement_flags_adp
_atom_site_refinement_flags_occupancy
_atom_site_disorder_assembly
_atom_site_disorder_group
Dy2 Dy 0.55328(2) 0.74457(3) 0.18945(2) 0.01849(7) Uani 1 1 d . . . . .
Dy1 Dy 0.58183(2) 0.70435(3) 0.31839(2) 0.01849(7) Uani 1 1 d . . . . .
O2 O 0.52347(11) 0.8666(4) 0.33814(11) 0.0203(7) Uani 1 1 d . . . . .
O5 O 0.58883(11) 0.5785(4) 0.25154(11) 0.0211(8) Uani 1 1 d . . . . .
O7 O 0.50983(11) 0.5777(4) 0.31147(11) 0.0205(8) Uani 1 1 d . . . . .
O8 O 0.56352(11) 0.8684(4) 0.25701(11) 0.0209(8) Uani 1 1 d . . . . .
O3 O 0.66300(12) 0.7458(4) 0.32954(12) 0.0259(8) Uani 1 1 d . . . . .
O6 O 0.54804(12) 0.6991(4) 0.11472(11) 0.0256(8) Uani 1 1 d . . . . .
O1 O 0.37070(12) 0.8862(4) 0.30562(13) 0.0278(8) Uani 1 1 d . . . . .
O4 O 0.59958(13) 0.5753(4) 0.39292(12) 0.0280(8) Uani 1 1 d . . . . .
N6 N 0.61684(14) 0.5401(5) 0.18055(14) 0.0225(9) Uani 1 1 d . . . . .
N3 N 0.61184(14) 0.9141(5) 0.37974(14) 0.0239(10) Uani 1 1 d . . . . .
N4 N 0.62624(14) 0.4354(5) 0.32795(14) 0.0208(9) Uani 1 1 d . . . . .
N1 N 0.44984(14) 1.0147(5) 0.35204(14) 0.0201(9) Uani 1 1 d . . . . .
O10 O 0.69731(13) 0.8679(6) 0.26691(14) 0.0468(12) Uani 1 1 d . . . . .
H10A H 0.671560 0.863382 0.246342 0.070 Uiso 1 1 calc GR . . . .
O9 O 0.53198(14) 0.5776(6) 0.43381(14) 0.0512(12) Uani 1 1 d . . . . .
H9 H 0.554956 0.590129 0.422005 0.077 Uiso 1 1 calc GR . . . .
C1 C 0.36286(19) 1.0209(7) 0.32987(19) 0.0321(13) Uani 1 1 d . . . . .
H1A H 0.341891 0.991782 0.349464 0.039 Uiso 1 1 calc R . . . .
H1B H 0.346208 1.104287 0.308792 0.039 Uiso 1 1 calc R . . . .
C17 C 0.64605(17) 0.3731(6) 0.36860(17) 0.0225(11) Uani 1 1 d . . . . .
N5 N 0.63722(14) 0.4377(5) 0.21614(14) 0.0240(10) Uani 1 1 d . . . . .
H5 H 0.658388 0.362579 0.215440 0.029 Uiso 1 1 calc R . . . .
C29 C 0.58259(17) 0.7151(6) 0.09408(17) 0.0232(11) Uani 1 1 d . . . . .
C26 C 0.65597(19) 0.7500(6) 0.04816(19) 0.0290(12) Uani 1 1 d . . . . .
C28 C 0.57580(19) 0.8076(7) 0.05505(18) 0.0307(13) Uani 1 1 d . . . . .
H28 H 0.545752 0.860022 0.043673 0.037 Uiso 1 1 calc R . . . .
C8 C 0.65367(18) 0.9241(6) 0.40790(18) 0.0240(11) Uani 1 1 d . . . . .
H8 H 0.656642 0.993084 0.432829 0.029 Uiso 1 1 calc R . . . .
C10 C 0.73751(17) 0.8494(6) 0.44090(18) 0.0271(12) Uani 1 1 d . . . . .
H10 H 0.736029 0.914545 0.465629 0.033 Uiso 1 1 calc R . . . .
C7 C 0.53445(17) 0.9766(6) 0.36846(17) 0.0194(11) Uani 1 1 d . . . . .
C27 C 0.6111(2) 0.8251(7) 0.03270(19) 0.0340(13) Uani 1 1 d . . . . .
H27 H 0.605029 0.889023 0.006451 0.041 Uiso 1 1 calc R . . . .
C25 C 0.66319(19) 0.6566(7) 0.08633(17) 0.0290(12) Uani 1 1 d . . . . .
H25 H 0.693141 0.602859 0.096913 0.035 Uiso 1 1 calc R . . . .
C14 C 0.69884(17) 0.7480(6) 0.36681(17) 0.0230(11) Uani 1 1 d . . . . .
N2 N 0.57750(14) 1.0115(5) 0.39206(15) 0.0265(10) Uani 1 1 d . . . . .
H2 H 0.584365 1.085638 0.412891 0.032 Uiso 1 1 calc R . . . .
C2 C 0.40993(18) 1.0842(6) 0.35786(18) 0.0248(12) Uani 1 1 d . . . . .
C20 C 0.67405(18) 0.2577(6) 0.29678(19) 0.0298(13) Uani 1 1 d . . . . .
H20 H 0.682412 0.217487 0.271086 0.036 Uiso 1 1 calc R . . . .
C31 C 0.5046(2) 0.4103(6) 0.3106(2) 0.0357(14) Uani 1 1 d . . . . .
H31A H 0.525634 0.364739 0.338012 0.054 Uiso 1 1 calc GR . . . .
H31B H 0.513637 0.367216 0.284445 0.054 Uiso 1 1 calc GR . . . .
H31C H 0.470971 0.382764 0.308699 0.054 Uiso 1 1 calc GR . . . .
C3 C 0.41186(19) 1.2082(6) 0.38816(18) 0.0282(12) Uani 1 1 d . . . . .
H3 H 0.383004 1.255069 0.391788 0.034 Uiso 1 1 calc R . . . .
C22 C 0.62053(16) 0.4689(5) 0.25031(17) 0.0188(11) Uani 1 1 d . . . . .
C16 C 0.6278(2) 0.4364(7) 0.40648(18) 0.0304(13) Uani 1 1 d . . . . .
H16A H 0.608069 0.354065 0.416202 0.036 Uiso 1 1 calc R . . . .
H16B H 0.655513 0.462031 0.432247 0.036 Uiso 1 1 calc R . . . .
C23 C 0.64019(18) 0.5418(6) 0.15003(18) 0.0252(12) Uani 1 1 d . . . . .
H23 H 0.667562 0.474280 0.154318 0.030 Uiso 1 1 calc R . . . .
C6 C 0.49322(17) 1.0659(6) 0.37712(17) 0.0211(11) Uani 1 1 d . . . . .
C12 C 0.78041(18) 0.6710(7) 0.40645(19) 0.0321(13) Uani 1 1 d . . . . .
H12 H 0.808146 0.607814 0.407508 0.038 Uiso 1 1 calc R . . . .
C11 C 0.78013(19) 0.7696(7) 0.44255(18) 0.0292(13) Uani 1 1 d . . . . .
C19 C 0.69455(18) 0.1944(6) 0.33897(19) 0.0293(13) Uani 1 1 d . . . . .
H19 H 0.717184 0.109701 0.342689 0.035 Uiso 1 1 calc R . . . .
C18 C 0.68151(19) 0.2566(6) 0.37536(18) 0.0273(12) Uani 1 1 d . . . . .
H18 H 0.696640 0.220076 0.404778 0.033 Uiso 1 1 calc R . . . .
C13 C 0.74136(18) 0.6622(7) 0.36893(19) 0.0304(13) Uani 1 1 d . . . . .
H13 H 0.743407 0.597211 0.344340 0.036 Uiso 1 1 calc R . . . .
C5 C 0.49784(19) 1.1887(6) 0.40779(18) 0.0267(12) Uani 1 1 d . . . . .
H5A H 0.528805 1.221796 0.424986 0.032 Uiso 1 1 calc R . . . .
C9 C 0.69668(16) 0.8389(6) 0.40482(17) 0.0208(11) Uani 1 1 d . . . . .
C24 C 0.62799(17) 0.6384(6) 0.10983(17) 0.0216(11) Uani 1 1 d . . . . .
C4 C 0.45652(19) 1.2625(6) 0.41299(19) 0.0287(12) Uani 1 1 d . . . . .
H4 H 0.458716 1.348934 0.433243 0.034 Uiso 1 1 calc R . . . .
C21 C 0.64132(16) 0.3802(6) 0.29299(16) 0.0199(11) Uani 1 1 d . . . . .
C15 C 0.8251(2) 0.7887(8) 0.4811(2) 0.0415(16) Uani 1 1 d . . . . .
H15A H 0.847039 0.864722 0.472615 0.062 Uiso 1 1 calc GR . . . .
H15B H 0.841223 0.685510 0.488004 0.062 Uiso 1 1 calc GR . . . .
H15C H 0.815967 0.828390 0.507564 0.062 Uiso 1 1 calc GR . . . .
C30 C 0.6950(2) 0.7730(7) 0.0238(2) 0.0378(14) Uani 1 1 d . . . . .
H30A H 0.680274 0.777778 -0.008544 0.057 Uiso 1 1 calc GR . . . .
H30B H 0.717690 0.683460 0.030556 0.057 Uiso 1 1 calc GR . . . .
H30C H 0.712363 0.872465 0.033791 0.057 Uiso 1 1 calc GR . . . .
C33 C 0.5442(3) 0.6399(15) 0.4760(3) 0.105(4) Uani 1 1 d . U . . .
H33A H 0.553411 0.751805 0.474712 0.158 Uiso 1 1 calc GR . . . .
H33B H 0.571419 0.580122 0.494721 0.158 Uiso 1 1 calc GR . . . .
H33C H 0.516537 0.632567 0.488939 0.158 Uiso 1 1 calc GR . . . .
C32 C 0.5651(2) 1.0358(7) 0.2627(2) 0.0411(15) Uani 1 1 d . . . . .
H32A H 0.593182 1.078649 0.254177 0.062 Uiso 1 1 calc GR . . . .
H32B H 0.567607 1.061480 0.294139 0.062 Uiso 1 1 calc GR . . . .
H32C H 0.535568 1.083018 0.243651 0.062 Uiso 1 1 calc GR . . . .
C34 C 0.7325(2) 0.7678(11) 0.2560(2) 0.073(3) Uani 1 1 d . . . . .
H34A H 0.734527 0.791383 0.225543 0.109 Uiso 1 1 calc GR . . . .
H34B H 0.723227 0.656128 0.257828 0.109 Uiso 1 1 calc GR . . . .
H34C H 0.763936 0.786704 0.277252 0.109 Uiso 1 1 calc GR . . . .

loop_
_atom_site_aniso_label
_atom_site_aniso_U_11
_atom_site_aniso_U_22
_atom_site_aniso_U_33
_atom_site_aniso_U_23
_atom_site_aniso_U_13
_atom_site_aniso_U_12
Dy2 0.01548(12) 0.02494(13) 0.01585(13) 0.00128(10) 0.00554(9) 0.00126(9)
Dy1 0.01551(12) 0.02449(13) 0.01609(13) -0.00114(10) 0.00523(9) 0.00016(9)
O2 0.0151(17) 0.0223(19) 0.024(2) -0.0067(15) 0.0065(14) -0.0010(13)
O5 0.0217(18) 0.0254(19) 0.0163(19) 0.0002(15) 0.0055(14) 0.0072(14)
O7 0.0182(17) 0.0176(18) 0.026(2) -0.0004(15) 0.0067(15) 0.0009(13)
O8 0.0246(18) 0.0208(19) 0.0185(19) -0.0003(14) 0.0077(15) -0.0003(14)
O3 0.0181(18) 0.037(2) 0.023(2) -0.0029(16) 0.0055(15) -0.0028(15)
O6 0.0221(18) 0.037(2) 0.020(2) 0.0000(16) 0.0095(15) 0.0028(15)
O1 0.0207(18) 0.028(2) 0.036(2) -0.0044(17) 0.0087(16) 0.0038(15)
O4 0.037(2) 0.032(2) 0.017(2) 0.0032(16) 0.0097(16) 0.0084(16)
N6 0.024(2) 0.025(2) 0.021(2) 0.0001(18) 0.0100(19) 0.0005(17)
N3 0.016(2) 0.028(2) 0.027(3) -0.0062(19) 0.0055(19) -0.0007(17)
N4 0.020(2) 0.024(2) 0.018(2) 0.0042(18) 0.0050(18) -0.0004(17)
N1 0.019(2) 0.027(2) 0.015(2) 0.0016(17) 0.0055(17) 0.0023(17)
O10 0.019(2) 0.086(3) 0.034(3) 0.009(2) 0.0033(18) 0.001(2)
O9 0.034(2) 0.095(4) 0.028(3) 0.006(2) 0.013(2) 0.003(2)
C1 0.027(3) 0.038(3) 0.032(3) -0.010(3) 0.008(2) 0.008(2)
C17 0.023(3) 0.023(3) 0.022(3) 0.002(2) 0.007(2) -0.007(2)
N5 0.026(2) 0.028(2) 0.020(3) 0.0059(19) 0.0102(19) 0.0102(18)
C29 0.024(3) 0.031(3) 0.015(3) -0.003(2) 0.005(2) -0.002(2)
C26 0.028(3) 0.032(3) 0.029(3) -0.004(3) 0.012(2) -0.004(2)
C28 0.030(3) 0.037(3) 0.026(3) 0.004(3) 0.008(2) 0.006(2)
C8 0.026(3) 0.022(3) 0.025(3) -0.003(2) 0.008(2) -0.004(2)
C10 0.024(3) 0.031(3) 0.024(3) 0.011(2) 0.003(2) -0.002(2)
C7 0.022(3) 0.020(3) 0.018(3) -0.002(2) 0.008(2) -0.001(2)
C27 0.039(3) 0.040(3) 0.026(3) 0.003(3) 0.014(3) -0.002(3)
C25 0.030(3) 0.040(3) 0.019(3) -0.003(2) 0.009(2) 0.000(2)
C14 0.017(3) 0.030(3) 0.021(3) 0.003(2) 0.003(2) -0.007(2)
N2 0.023(2) 0.027(2) 0.028(3) -0.013(2) 0.006(2) -0.0009(18)
C2 0.027(3) 0.026(3) 0.023(3) 0.003(2) 0.010(2) 0.002(2)
C20 0.025(3) 0.034(3) 0.031(3) 0.004(3) 0.010(2) 0.004(2)
C31 0.034(3) 0.022(3) 0.053(4) 0.005(3) 0.015(3) -0.001(2)
C3 0.030(3) 0.031(3) 0.028(3) -0.002(2) 0.014(2) 0.005(2)
C22 0.017(2) 0.016(3) 0.023(3) 0.001(2) 0.004(2) 0.0014(19)
C16 0.034(3) 0.033(3) 0.025(3) 0.007(2) 0.011(2) 0.007(2)
C23 0.020(3) 0.031(3) 0.027(3) -0.003(2) 0.010(2) 0.005(2)
C6 0.023(3) 0.025(3) 0.017(3) 0.001(2) 0.009(2) -0.003(2)
C12 0.019(3) 0.043(4) 0.033(3) 0.007(3) 0.005(2) 0.003(2)
C11 0.022(3) 0.038(3) 0.026(3) 0.009(2) 0.004(2) -0.007(2)
C19 0.026(3) 0.029(3) 0.035(3) 0.009(2) 0.010(2) 0.009(2)
C18 0.028(3) 0.027(3) 0.024(3) 0.010(2) 0.002(2) 0.003(2)
C13 0.025(3) 0.039(3) 0.029(3) -0.004(3) 0.010(2) -0.002(2)
C5 0.029(3) 0.030(3) 0.023(3) -0.008(2) 0.009(2) -0.001(2)
C9 0.017(2) 0.021(3) 0.023(3) 0.004(2) 0.003(2) -0.0028(19)
C24 0.022(3) 0.026(3) 0.019(3) -0.002(2) 0.008(2) 0.001(2)
C4 0.034(3) 0.028(3) 0.028(3) -0.008(2) 0.015(2) 0.001(2)
C21 0.016(2) 0.025(3) 0.019(3) 0.001(2) 0.007(2) 0.0017(19)
C15 0.028(3) 0.054(4) 0.039(4) 0.008(3) 0.001(3) -0.001(3)
C30 0.038(3) 0.047(4) 0.033(4) 0.006(3) 0.017(3) -0.001(3)
C33 0.045(5) 0.213(11) 0.050(6) -0.029(6) -0.001(4) 0.032(6)
C32 0.061(4) 0.027(3) 0.037(4) -0.009(3) 0.016(3) -0.003(3)
C34 0.032(4) 0.149(8) 0.042(5) 0.022(5) 0.018(3) 0.026(4)

loop_
_atom_type_symbol
_atom_type_description
_atom_type_scat_dispersion_real
_atom_type_scat_dispersion_imag
_atom_type_scat_source
C C 0.0033 0.0016 'International Tables Vol C Tables 4.2.6.8 and 6.1.1.4'
H H 0.0000 0.0000 'International Tables Vol C Tables 4.2.6.8 and 6.1.1.4'
Dy Dy -0.1892 4.4098 'International Tables Vol C Tables 4.2.6.8 and 6.1.1.4'
N N 0.0061 0.0033 'International Tables Vol C Tables 4.2.6.8 and 6.1.1.4'
O O 0.0106 0.0060 'International Tables Vol C Tables 4.2.6.8 and 6.1.1.4'

loop_
_geom_angle_atom_site_label_1
_geom_angle_atom_site_label_2
_geom_angle_atom_site_label_3
_geom_angle
_geom_angle_site_symmetry_1
_geom_angle_site_symmetry_3
_geom_angle_publ_flag
Dy1 Dy2 Dy1 89.717(7) 2_655 . ?
O2 Dy2 Dy1 35.76(8) 2_655 2_655 ?
O2 Dy2 Dy1 109.49(8) 2_655 . ?
O2 Dy2 O1 122.60(11) 2_655 2_655 ?
O2 Dy2 N6 150.05(13) 2_655 . ?
O2 Dy2 N1 62.43(11) 2_655 2_655 ?
O5 Dy2 Dy1 35.53(8) . . ?
O5 Dy2 Dy1 102.27(8) . 2_655 ?
O5 Dy2 O2 134.81(11) . 2_655 ?
O5 Dy2 O1 92.74(12) . 2_655 ?
O5 Dy2 N6 61.82(12) . . ?
O5 Dy2 N1 149.78(12) . 2_655 ?
O7 Dy2 Dy1 84.98(9) 2_655 . ?
O7 Dy2 Dy1 32.88(8) 2_655 2_655 ?
O7 Dy2 O2 66.58(11) 2_655 2_655 ?
O7 Dy2 O5 79.70(12) 2_655 . ?
O7 Dy2 O6 92.44(12) 2_655 . ?
O7 Dy2 O1 170.79(11) 2_655 2_655 ?
O7 Dy2 N6 99.88(12) 2_655 . ?
O7 Dy2 N1 127.26(12) 2_655 2_655 ?
O8 Dy2 Dy1 32.34(8) . . ?
O8 Dy2 Dy1 89.06(8) . 2_655 ?
O8 Dy2 O2 90.96(11) . 2_655 ?
O8 Dy2 O5 66.64(11) . . ?
O8 Dy2 O7 101.69(12) . 2_655 ?
O8 Dy2 O6 161.93(12) . . ?
O8 Dy2 O1 79.81(12) . 2_655 ?
O8 Dy2 N6 118.51(12) . . ?
O8 Dy2 N1 91.90(12) . 2_655 ?
O6 Dy2 Dy1 163.32(9) . . ?
O6 Dy2 Dy1 97.05(8) . 2_655 ?
O6 Dy2 O2 84.33(12) . 2_655 ?
O6 Dy2 O5 127.80(12) . . ?
O6 Dy2 O1 88.04(12) . 2_655 ?
O6 Dy2 N6 69.15(13) . . ?
O6 Dy2 N1 70.45(13) . 2_655 ?
O1 Dy2 Dy1 156.06(8) 2_655 2_655 ?
O1 Dy2 Dy1 91.93(9) 2_655 . ?
O1 Dy2 N6 71.70(12) 2_655 . ?
O1 Dy2 N1 61.45(12) 2_655 2_655 ?
N6 Dy2 Dy1 95.01(9) . . ?
N6 Dy2 Dy1 131.92(9) . 2_655 ?
N6 Dy2 N1 117.65(12) . 2_655 ?
N1 Dy2 Dy1 123.77(9) 2_655 . ?
N1 Dy2 Dy1 98.18(8) 2_655 2_655 ?
Dy2 Dy1 Dy2 89.402(7) 2_655 . ?
O2 Dy1 Dy2 104.06(8) . . ?
O2 Dy1 Dy2 36.04(8) . 2_655 ?
O2 Dy1 O5 135.18(11) . . ?
O2 Dy1 O4 89.95(12) . . ?
O2 Dy1 N3 62.37(12) . . ?
O2 Dy1 N4 147.27(12) . . ?
O5 Dy1 Dy2 107.39(8) . 2_655 ?
O5 Dy1 Dy2 35.52(8) . . ?
O5 Dy1 O4 124.81(11) . . ?
O5 Dy1 N3 149.26(12) . . ?
O5 Dy1 N4 63.69(12) . . ?
O7 Dy1 Dy2 90.12(9) . . ?
O7 Dy1 Dy2 32.88(8) . 2_655 ?
O7 Dy1 O2 66.85(11) . . ?
O7 Dy1 O5 89.55(12) . . ?
O7 Dy1 O8 101.37(11) . . ?
O7 Dy1 O3 160.83(12) . . ?
O7 Dy1 O4 81.00(12) . . ?
O7 Dy1 N3 120.61(12) . . ?
O7 Dy1 N4 90.62(12) . . ?
O8 Dy1 Dy2 83.46(8) . 2_655 ?
O8 Dy1 Dy2 32.19(8) . . ?
O8 Dy1 O2 80.95(12) . . ?
O8 Dy1 O5 66.48(11) . . ?
O8 Dy1 O4 168.65(11) . . ?
O8 Dy1 N3 99.13(13) . . ?
O8 Dy1 N4 128.48(12) . . ?
O3 Dy1 Dy2 94.25(9) . . ?
O3 Dy1 Dy2 165.35(9) . 2_655 ?
O3 Dy1 O2 129.51(11) . . ?
O3 Dy1 O5 83.33(12) . . ?
O3 Dy1 O8 92.09(12) . . ?
O3 Dy1 O4 88.48(12) . . ?
O3 Dy1 N3 69.71(12) . . ?
O3 Dy1 N4 70.26(12) . . ?
O4 Dy1 Dy2 93.18(8) . 2_655 ?
O4 Dy1 Dy2 159.02(8) . . ?
O4 Dy1 N3 70.46(13) . . ?
O4 Dy1 N4 62.20(12) . . ?
N3 Dy1 Dy2 129.86(10) . . ?
N3 Dy1 Dy2 97.14(9) . 2_655 ?
N3 Dy1 N4 117.24(13) . . ?
N4 Dy1 Dy2 99.19(9) . . ?
N4 Dy1 Dy2 123.15(9) . 2_655 ?
Dy1 O2 Dy2 108.21(12) . 2_655 ?
C7 O2 Dy2 126.5(3) . 2_655 ?
C7 O2 Dy1 123.0(3) . . ?
Dy2 O5 Dy1 108.95(12) . . ?
C22 O5 Dy2 123.2(3) . . ?
C22 O5 Dy1 124.0(3) . . ?
Dy1 O7 Dy2 114.24(13) . 2_655 ?
C31 O7 Dy2 122.0(3) . 2_655 ?
C31 O7 Dy1 123.6(3) . . ?
Dy2 O8 Dy1 115.47(14) . . ?
C32 O8 Dy2 123.9(3) . . ?
C32 O8 Dy1 120.1(3) . . ?
C14 O3 Dy1 131.2(3) . . ?
C29 O6 Dy2 127.4(3) . . ?
C1 O1 Dy2 128.3(3) . 2_655 ?
C16 O4 Dy1 126.6(3) . . ?
N5 N6 Dy2 119.3(3) . . ?
C23 N6 Dy2 126.1(3) . . ?
C23 N6 N5 113.0(4) . . ?
C8 N3 Dy1 128.1(3) . . ?
C8 N3 N2 112.0(4) . . ?
N2 N3 Dy1 118.4(3) . . ?
C17 N4 Dy1 121.7(3) . . ?
C17 N4 C21 118.1(4) . . ?
C21 N4 Dy1 117.6(3) . . ?
C2 N1 Dy2 121.8(3) . 2_655 ?
C2 N1 C6 118.4(4) . . ?
C6 N1 Dy2 117.9(3) . 2_655 ?
O1 C1 C2 110.3(4) . . ?
N4 C17 C16 116.4(4) . . ?
N4 C17 C18 122.0(5) . . ?
C18 C17 C16 121.6(5) . . ?
C22 N5 N6 110.4(4) . . ?
O6 C29 C28 121.3(4) . . ?
O6 C29 C24 121.8(4) . . ?
C28 C29 C24 116.9(5) . . ?
C27 C26 C30 120.4(5) . . ?
C25 C26 C27 117.7(5) . . ?
C25 C26 C30 121.9(5) . . ?
C27 C28 C29 122.4(5) . . ?
N3 C8 C9 125.6(5) . . ?
C11 C10 C9 123.3(5) . . ?
O2 C7 C6 115.9(4) . . ?
N2 C7 O2 125.8(4) . . ?
N2 C7 C6 118.2(4) . . ?
C28 C27 C26 120.9(5) . . ?
C26 C25 C24 122.4(5) . . ?
O3 C14 C13 120.0(5) . . ?
O3 C14 C9 122.3(4) . . ?
C13 C14 C9 117.7(5) . . ?
C7 N2 N3 110.4(4) . . ?
N1 C2 C1 116.2(4) . . ?
N1 C2 C3 122.1(5) . . ?
C3 C2 C1 121.7(5) . . ?
C21 C20 C19 118.5(5) . . ?
C4 C3 C2 119.1(5) . . ?
O5 C22 C21 116.5(4) . . ?
N5 C22 O5 125.3(5) . . ?
N5 C22 C21 118.1(4) . . ?
O4 C16 C17 110.5(4) . . ?
N6 C23 C24 125.3(5) . . ?
N1 C6 C7 113.2(4) . . ?
N1 C6 C5 122.6(4) . . ?
C5 C6 C7 124.3(4) . . ?
C13 C12 C11 121.9(5) . . ?
C10 C11 C12 116.7(5) . . ?
C10 C11 C15 122.6(5) . . ?
C12 C11 C15 120.7(5) . . ?
C18 C19 C20 118.8(5) . . ?
C19 C18 C17 119.3(5) . . ?
C12 C13 C14 120.9(5) . . ?
C6 C5 C4 118.8(5) . . ?
C10 C9 C8 117.9(5) . . ?
C10 C9 C14 119.2(5) . . ?
C14 C9 C8 122.9(4) . . ?
C29 C24 C23 122.8(4) . . ?
C25 C24 C29 119.7(5) . . ?
C25 C24 C23 117.5(4) . . ?
C5 C4 C3 119.0(5) . . ?
N4 C21 C20 123.0(5) . . ?
N4 C21 C22 113.5(4) . . ?
C20 C21 C22 123.5(5) . . ?

loop_
_geom_bond_atom_site_label_1
_geom_bond_atom_site_label_2
_geom_bond_distance
_geom_bond_site_symmetry_2
_geom_bond_publ_flag
Dy2 Dy1 3.8670(4) . ?
Dy2 Dy1 3.8375(3) 2_655 ?
Dy2 O2 2.376(3) 2_655 ?
Dy2 O5 2.375(3) . ?
Dy2 O7 2.285(3) 2_655 ?
Dy2 O8 2.282(3) . ?
Dy2 O6 2.307(3) . ?
Dy2 O1 2.456(3) 2_655 ?
Dy2 N6 2.573(4) . ?
Dy2 N1 2.596(4) 2_655 ?
Dy1 O2 2.361(3) . ?
Dy1 O5 2.376(3) . ?
Dy1 O7 2.284(3) . ?
Dy1 O8 2.292(3) . ?
Dy1 O3 2.291(3) . ?
Dy1 O4 2.475(3) . ?
Dy1 N3 2.566(4) . ?
Dy1 N4 2.573(4) . ?
O2 C7 1.295(6) . ?
O5 C22 1.302(5) . ?
O7 C31 1.413(6) . ?
O8 C32 1.416(6) . ?
O3 C14 1.328(6) . ?
O6 C29 1.319(6) . ?
O1 C1 1.407(6) . ?
O4 C16 1.420(6) . ?
N6 N5 1.398(6) . ?
N6 C23 1.293(6) . ?
N3 C8 1.288(6) . ?
N3 N2 1.408(5) . ?
N4 C17 1.342(6) . ?
N4 C21 1.347(6) . ?
N1 C2 1.340(6) . ?
N1 C6 1.353(6) . ?
O10 C34 1.420(8) . ?
O9 C33 1.363(9) . ?
C1 C2 1.498(7) . ?
C17 C16 1.499(7) . ?
C17 C18 1.388(7) . ?
N5 C22 1.296(6) . ?
C29 C28 1.405(7) . ?
C29 C24 1.421(7) . ?
C26 C27 1.400(8) . ?
C26 C25 1.387(8) . ?
C26 C30 1.517(7) . ?
C28 C27 1.377(7) . ?
C8 C9 1.452(7) . ?
C10 C11 1.384(7) . ?
C10 C9 1.393(7) . ?
C7 N2 1.293(6) . ?
C7 C6 1.484(7) . ?
C25 C24 1.399(7) . ?
C14 C13 1.404(7) . ?
C14 C9 1.416(7) . ?
C2 C3 1.392(7) . ?
C20 C19 1.388(7) . ?
C20 C21 1.377(7) . ?
C3 C4 1.387(7) . ?
C22 C21 1.496(7) . ?
C23 C24 1.448(7) . ?
C6 C5 1.383(7) . ?
C12 C11 1.391(8) . ?
C12 C13 1.388(7) . ?
C11 C15 1.518(7) . ?
C19 C18 1.378(8) . ?
C5 C4 1.384(7) . ?

loop_
_geom_torsion_atom_site_label_1
_geom_torsion_atom_site_label_2
_geom_torsion_atom_site_label_3
_geom_torsion_atom_site_label_4
_geom_torsion
_geom_torsion_site_symmetry_1
_geom_torsion_site_symmetry_2
_geom_torsion_site_symmetry_3
_geom_torsion_site_symmetry_4
_geom_torsion_publ_flag
Dy2 O2 C7 N2 159.6(4) 2_655 . . . ?
Dy2 O2 C7 C6 -18.6(6) 2_655 . . . ?
Dy2 O5 C22 N5 1.1(7) . . . . ?
Dy2 O5 C22 C21 176.9(3) . . . . ?
Dy2 O6 C29 C28 -127.2(4) . . . . ?
Dy2 O6 C29 C24 53.6(6) . . . . ?
Dy2 O1 C1 C2 6.1(7) 2_655 . . . ?
Dy2 N6 N5 C22 -2.1(5) . . . . ?
Dy2 N6 C23 C24 -13.8(7) . . . . ?
Dy2 N1 C2 C1 -14.7(6) 2_655 . . . ?
Dy2 N1 C2 C3 165.3(4) 2_655 . . . ?
Dy2 N1 C6 C7 13.6(5) 2_655 . . . ?
Dy2 N1 C6 C5 -166.0(4) 2_655 . . . ?
Dy1 O2 C7 N2 -0.9(7) . . . . ?
Dy1 O2 C7 C6 -179.2(3) . . . . ?
Dy1 O5 C22 N5 -154.3(4) . . . . ?
Dy1 O5 C22 C21 21.6(5) . . . . ?
Dy1 O3 C14 C13 132.1(4) . . . . ?
Dy1 O3 C14 C9 -49.9(6) . . . . ?
Dy1 O4 C16 C17 -0.6(6) . . . . ?
Dy1 N3 C8 C9 14.5(7) . . . . ?
Dy1 N3 N2 C7 -0.7(5) . . . . ?
Dy1 N4 C17 C16 19.5(6) . . . . ?
Dy1 N4 C17 C18 -160.4(4) . . . . ?
Dy1 N4 C21 C20 165.5(4) . . . . ?
Dy1 N4 C21 C22 -12.3(5) . . . . ?
O2 C7 N2 N3 1.1(7) . . . . ?
O2 C7 C6 N1 1.3(6) . . . . ?
O2 C7 C6 C5 -179.2(5) . . . . ?
O5 C22 C21 N4 -4.3(6) . . . . ?
O5 C22 C21 C20 177.9(5) . . . . ?
O3 C14 C13 C12 175.8(5) . . . . ?
O3 C14 C9 C8 6.2(8) . . . . ?
O3 C14 C9 C10 -173.1(4) . . . . ?
O6 C29 C28 C27 -179.5(5) . . . . ?
O6 C29 C24 C25 178.8(5) . . . . ?
O6 C29 C24 C23 -1.9(8) . . . . ?
O1 C1 C2 N1 6.0(7) . . . . ?
O1 C1 C2 C3 -174.0(5) . . . . ?
N6 N5 C22 O5 0.8(7) . . . . ?
N6 N5 C22 C21 -175.0(4) . . . . ?
N6 C23 C24 C29 -15.1(8) . . . . ?
N6 C23 C24 C25 164.3(5) . . . . ?
N3 C8 C9 C10 -172.6(5) . . . . ?
N3 C8 C9 C14 8.0(8) . . . . ?
N4 C17 C16 O4 -12.0(6) . . . . ?
N4 C17 C18 C19 -4.6(8) . . . . ?
N1 C2 C3 C4 0.4(8) . . . . ?
N1 C6 C5 C4 -0.2(8) . . . . ?
C1 C2 C3 C4 -179.6(5) . . . . ?
C17 N4 C21 C20 3.5(7) . . . . ?
C17 N4 C21 C22 -174.2(4) . . . . ?
N5 N6 C23 C24 -178.9(5) . . . . ?
N5 C22 C21 N4 171.9(4) . . . . ?
N5 C22 C21 C20 -5.9(7) . . . . ?
C29 C28 C27 C26 0.1(9) . . . . ?
C26 C25 C24 C29 1.3(8) . . . . ?
C26 C25 C24 C23 -178.1(5) . . . . ?
C28 C29 C24 C25 -0.4(7) . . . . ?
C28 C29 C24 C23 178.9(5) . . . . ?
C8 N3 N2 C7 -167.7(4) . . . . ?
C7 C6 C5 C4 -179.7(5) . . . . ?
C27 C26 C25 C24 -1.3(8) . . . . ?
C25 C26 C27 C28 0.6(8) . . . . ?
N2 N3 C8 C9 180.0(5) . . . . ?
N2 C7 C6 N1 -177.1(4) . . . . ?
N2 C7 C6 C5 2.5(8) . . . . ?
C2 N1 C6 C7 178.4(4) . . . . ?
C2 N1 C6 C5 -1.2(7) . . . . ?
C2 C3 C4 C5 -1.8(8) . . . . ?
C20 C19 C18 C17 4.2(8) . . . . ?
C16 C17 C18 C19 175.4(5) . . . . ?
C23 N6 N5 C22 164.0(4) . . . . ?
C6 N1 C2 C1 -178.9(5) . . . . ?
C6 N1 C2 C3 1.1(7) . . . . ?
C6 C7 N2 N3 179.3(4) . . . . ?
C6 C5 C4 C3 1.7(8) . . . . ?
C11 C10 C9 C8 177.9(5) . . . . ?
C11 C10 C9 C14 -2.8(8) . . . . ?
C11 C12 C13 C14 -2.9(9) . . . . ?
C19 C20 C21 N4 -3.9(8) . . . . ?
C19 C20 C21 C22 173.7(5) . . . . ?
C18 C17 C16 O4 167.9(5) . . . . ?
C13 C14 C9 C8 -175.8(5) . . . . ?
C13 C14 C9 C10 4.9(7) . . . . ?
C13 C12 C11 C10 5.0(8) . . . . ?
C13 C12 C11 C15 -174.1(5) . . . . ?
C9 C10 C11 C12 -2.2(8) . . . . ?
C9 C10 C11 C15 176.9(5) . . . . ?
C9 C14 C13 C12 -2.2(8) . . . . ?
C24 C29 C28 C27 -0.2(8) . . . . ?
C21 N4 C17 C16 -179.3(4) . . . . ?
C21 N4 C17 C18 0.8(7) . . . . ?
C21 C20 C19 C18 -0.2(8) . . . . ?
C30 C26 C27 C28 -178.7(5) . . . . ?
C30 C26 C25 C24 178.0(5) . . . . ?
